data_1547970
loop_
_publ_author_name
'Quan-Guo Zhai'
'Xianhui Bu'
'Chengyu Mao'
'Xiang Zhao'
'Luke Daemen'
'Yongqiang Cheng'
'Anibal J. Ramirez-Cuesta'
'Pingyun Feng'

_publ_section_title
;
 An ultra-tunable platform for molecular engineering of high-performance
 crystalline porous materials
;
_journal_name_full 'Nature Communications'
_journal_page_first 13645
_journal_paper_doi 10.1038/ncomms13645
_journal_volume 7
_journal_year 2016
_chemical_formula_sum 'C42 H28 Co3 N9 O13'
_chemical_formula_weight 1043.52
_space_group_crystal_system hexagonal
_space_group_IT_number 194
_space_group_name_Hall '-P 6c 2c'
_space_group_name_H-M_alt 'P 63/m m c'
_symmetry_space_group_name_Hall '-P 6c 2c'
_symmetry_space_group_name_H-M 'P 63/m m c'
_atom_sites_solution_hydrogens geom
_cell_angle_alpha 90
_cell_angle_beta 90
_cell_angle_gamma 120
_cell_formula_units_Z 2
_cell_length_a 17.0539(4)
_cell_length_b 17.0539(4)
_cell_length_c 14.9837(7)
_cell_measurement_reflns_used 4465
_cell_measurement_temperature 296(2)
_cell_measurement_theta_max 23.82
_cell_measurement_theta_min 2.39
_cell_volume 3774.0(2)
_computing_cell_refinement 'Bruker SMART'
_computing_data_collection 'Bruker SMART'
_computing_data_reduction 'Bruker SAINT'
_computing_molecular_graphics 'Bruker SHELXTL'
_computing_publication_material 'Bruker SHELXTL'
_computing_structure_refinement 'SHELXL-2014/7 (Sheldrick, 2014)'
_computing_structure_solution 'Bruker SHELXTL'
_diffrn_ambient_temperature 296(2)
_diffrn_measured_fraction_theta_full 0.980
_diffrn_measured_fraction_theta_max 1.000
_diffrn_measurement_device_type 'CCD area detector'
_diffrn_measurement_method 'phi and omega scans'
_diffrn_radiation_type MoK\a
_diffrn_radiation_wavelength 0.71073
_diffrn_reflns_av_R_equivalents 0.0509
_diffrn_reflns_av_unetI/netI 0.0215
_diffrn_reflns_Laue_measured_fraction_full 0.980
_diffrn_reflns_Laue_measured_fraction_max 1.000
_diffrn_reflns_limit_h_max 20
_diffrn_reflns_limit_h_min -18
_diffrn_reflns_limit_k_max 20
_diffrn_reflns_limit_k_min -20
_diffrn_reflns_limit_l_max 17
_diffrn_reflns_limit_l_min -16
_diffrn_reflns_number 19028
_diffrn_reflns_point_group_measured_fraction_full 0.980
_diffrn_reflns_point_group_measured_fraction_max 1.000
_diffrn_reflns_theta_full 25.242
_diffrn_reflns_theta_max 25.029
_diffrn_reflns_theta_min 1.379
_exptl_absorpt_coefficient_mu 0.696
_exptl_crystal_colour red
_exptl_crystal_density_diffrn 0.918
_exptl_crystal_description polyhedron
_exptl_crystal_F_000 1056
_exptl_crystal_size_max 0.36
_exptl_crystal_size_mid 0.30
_exptl_crystal_size_min 0.28
_refine_diff_density_max 0.609
_refine_diff_density_min -0.334
_refine_diff_density_rms 0.090
_refine_ls_extinction_coef .
_refine_ls_extinction_method none
_refine_ls_goodness_of_fit_ref 1.004
_refine_ls_hydrogen_treatment constr
_refine_ls_matrix_type full
_refine_ls_number_parameters 73
_refine_ls_number_reflns 1292
_refine_ls_number_restraints 0
_refine_ls_restrained_S_all 1.004
_refine_ls_R_factor_all 0.0572
_refine_ls_R_factor_gt 0.0500
_refine_ls_shift/su_max 0.000
_refine_ls_shift/su_mean 0.000
_refine_ls_structure_factor_coef Fsqd
_refine_ls_weighting_details 'w=1/[\s^2^(Fo^2^)+(0.1318P)^2^+2.7958P] where P=(Fo^2^+2Fc^2^)/3'
_refine_ls_weighting_scheme calc
_refine_ls_wR_factor_gt 0.1668
_refine_ls_wR_factor_ref 0.1719
_reflns_Friedel_coverage 0.000
_reflns_Friedel_fraction_full .
_reflns_Friedel_fraction_max .
_reflns_number_gt 1122
_reflns_number_total 1292
_reflns_threshold_expression 'I > 2\s(I)'
_cod_data_source_file 12.cif
_cod_data_source_block 12
_cod_database_code 1547970
_shelx_space_group_comment
;
The symmetry employed for this shelxl refinement is uniquely defined
by the following loop, which should always be used as a source of
symmetry information in preference to the above space-group names.
They are only intended as comments.
;
_shelxl_version_number 2014-3

loop_
_space_group_symop_operation_xyz
'x, y, z'
'-y, x-y, z'
'-x+y, -x, z'
'-x, -y, z+1/2'
'y, -x+y, z+1/2'
'x-y, x, z+1/2'
'y, x, -z'
'x-y, -y, -z'
'-x, -x+y, -z'
'-y, -x, -z+1/2'
'-x+y, y, -z+1/2'
'x, x-y, -z+1/2'
'-x, -y, -z'
'y, -x+y, -z'
'x-y, x, -z'
'x, y, -z-1/2'
'-y, x-y, -z-1/2'
'-x+y, -x, -z-1/2'
'-y, -x, z'
'-x+y, y, z'
'x, x-y, z'
'y, x, z-1/2'
'x-y, -y, z-1/2'
'-x, -x+y, z-1/2'

loop_
_atom_site_label
_atom_site_type_symbol
_atom_site_fract_x
_atom_site_fract_y
_atom_site_fract_z
_atom_site_U_iso_or_equiv
_atom_site_adp_type
_atom_site_occupancy
_atom_site_site_symmetry_order
_atom_site_calc_flag
_atom_site_refinement_flags_posn
_atom_site_refinement_flags_adp
_atom_site_refinement_flags_occupancy
_atom_site_disorder_assembly
_atom_site_disorder_group
Co1 Co 0.52960(5) 0.26480(2) 0.2500 0.0199(3) Uani 1 4 d S T P . .
C1 C 0.57389(16) 0.42611(16) 0.1278(3) 0.0365(11) Uani 1 2 d S T P . .
C2 C 0.53567(18) 0.46433(18) 0.0614(3) 0.0451(13) Uani 1 2 d S T P . .
C3A C 0.4572(16) 0.4059(17) 0.0115(11) 0.072(5) Uani 0.5 1 d . . P . .
N3A N 0.4134(15) 0.3117(15) 0.0180(15) 0.105(6) Uiso 0.25 1 d . . P . .
H3A H 0.3770 0.2845 0.0616 0.125 Uiso 0.25 1 calc R U P . .
H3B H 0.4230 0.2808 -0.0215 0.125 Uiso 0.25 1 calc R U P . .
C3B C 0.4428(16) 0.4209(17) 0.0479(11) 0.072(5) Uani 0.5 1 d . . P . .
C4 C 0.3352(4) 0.2334(4) 0.2500 0.0633(17) Uani 1 2 d S T P . .
H4A H 0.3664 0.2963 0.2500 0.076 Uiso 1 2 calc R U P . .
C5 C 0.2424(4) 0.1896(4) 0.2500 0.068(2) Uani 1 2 d S T P . .
H5A H 0.2127 0.2229 0.2500 0.081 Uiso 1 2 calc R U P . .
C6 C 0.1934(4) 0.0967(2) 0.2500 0.0342(14) Uani 1 4 d S T P . .
C7 C 0.0927(4) 0.0463(2) 0.2500 0.0342(14) Uani 1 4 d S T P . .
N1 N 0.3836(3) 0.19182(17) 0.2500 0.0340(12) Uani 1 4 d S T P . .
N2 N 0.0468(2) 0.0936(4) 0.2500 0.0463(15) Uani 1 4 d S T P . .
O1 O 0.6667 0.3333 0.2500 0.0153(12) Uani 1 12 d S T P . .
O2 O 0.52264(17) 0.34726(18) 0.15316(18) 0.0541(8) Uani 1 1 d . . . . .

loop_
_atom_site_aniso_label
_atom_site_aniso_U_11
_atom_site_aniso_U_22
_atom_site_aniso_U_33
_atom_site_aniso_U_23
_atom_site_aniso_U_13
_atom_site_aniso_U_12
Co1 0.0190(5) 0.0179(4) 0.0234(5) 0.000 0.000 0.0095(2)
C1 0.0363(19) 0.0363(19) 0.039(2) 0.0077(10) -0.0077(10) 0.020(2)
C2 0.041(2) 0.041(2) 0.048(3) 0.0149(12) -0.0149(12) 0.018(2)
C3A 0.051(7) 0.056(7) 0.090(12) 0.038(9) -0.020(8) 0.013(4)
C3B 0.051(7) 0.056(7) 0.090(12) 0.038(9) -0.020(8) 0.013(4)
C4 0.029(3) 0.021(2) 0.134(5) 0.000 0.000 0.008(2)
C5 0.033(3) 0.030(3) 0.143(6) 0.000 0.000 0.018(2)
C6 0.021(3) 0.020(2) 0.063(4) 0.000 0.000 0.0103(16)
C7 0.022(3) 0.021(2) 0.060(4) 0.000 0.000 0.0112(16)
N1 0.022(3) 0.0243(19) 0.055(3) 0.000 0.000 0.0112(13)
N2 0.028(2) 0.031(3) 0.081(4) 0.000 0.000 0.0156(16)
O1 0.0096(17) 0.0096(17) 0.027(3) 0.000 0.000 0.0048(9)
O2 0.0357(14) 0.0442(15) 0.0697(17) 0.0258(13) -0.0164(12) 0.0104(12)

loop_
_atom_type_symbol
_atom_type_description
_atom_type_scat_dispersion_real
_atom_type_scat_dispersion_imag
_atom_type_scat_source
C C 0.0033 0.0016 'International Tables Vol C Tables 4.2.6.8 and 6.1.1.4'
H H 0.0000 0.0000 'International Tables Vol C Tables 4.2.6.8 and 6.1.1.4'
Co Co 0.3494 0.9721 'International Tables Vol C Tables 4.2.6.8 and 6.1.1.4'
N N 0.0061 0.0033 'International Tables Vol C Tables 4.2.6.8 and 6.1.1.4'
O O 0.0106 0.0060 'International Tables Vol C Tables 4.2.6.8 and 6.1.1.4'

loop_
_geom_angle_atom_site_label_1
_geom_angle_atom_site_label_2
_geom_angle_atom_site_label_3
_geom_angle
_geom_angle_site_symmetry_1
_geom_angle_site_symmetry_3
O1 Co1 O2 92.85(7) . 21
O1 Co1 O2 92.85(7) . 12
O2 Co1 O2 89.29(17) 21 12
O1 Co1 O2 92.85(7) . .
O2 Co1 O2 90.43(17) 21 .
O2 Co1 O2 174.29(15) 12 .
O1 Co1 O2 92.85(7) . 16_556
O2 Co1 O2 174.29(15) 21 16_556
O2 Co1 O2 90.43(17) 12 16_556
O2 Co1 O2 89.29(17) . 16_556
O1 Co1 N1 180.00(4) . .
O2 Co1 N1 87.15(7) 21 .
O2 Co1 N1 87.15(7) 12 .
O2 Co1 N1 87.15(7) . .
O2 Co1 N1 87.15(7) 16_556 .
O2 C1 O2 126.6(4) 19_665 .
O2 C1 C2 116.7(2) 19_665 .
O2 C1 C2 116.7(2) . .
C3B C2 C3B 113.7(19) . 19_665
C3B C2 C3A 28.8(10) . .
C3B C2 C3A 120.2(5) 19_665 .
C3B C2 C3A 120.2(5) . 19_665
C3B C2 C3A 28.8(10) 19_665 19_665
C3A C2 C3A 110.9(16) . 19_665
C3B C2 C1 119.5(9) . .
C3B C2 C1 119.5(9) 19_665 .
C3A C2 C1 120.4(9) . .
C3A C2 C1 120.3(9) 19_665 .
C3B C3A C3B 91(3) . 7
C3B C3A N3A 107(4) . .
C3B C3A N3A 117(3) 7 .
C3B C3A C2 73(4) . .
C3B C3A C2 120(3) 7 .
N3A C3A C2 123.1(18) . .
C3B C3A C3A 64(3) . 7
C3B C3A C3A 26.7(10) 7 7
N3A C3A C3A 122.4(13) . 7
C2 C3A C3A 108.7(11) . 7
C3A N3A C3B 22.8(11) . .
C3A N3A H3A 120.0 . .
C3B N3A H3A 97.2 . .
C3A N3A H3B 120.0 . .
C3B N3A H3B 142.8 . .
H3A N3A H3B 120.0 . .
C3A C3B C2 78(4) . .
C3A C3B C3A 89(3) . 7
C2 C3B C3A 120(3) . 7
C3A C3B C3B 63(3) . 7
C2 C3B C3B 110.4(9) . 7
C3A C3B C3B 26.3(12) 7 7
C3A C3B N3A 51(4) . .
C2 C3B N3A 104.5(14) . .
C3A C3B N3A 111(2) 7 .
C3B C3B N3A 92.5(12) 7 .
N1 C4 C5 124.4(5) . .
N1 C4 H4A 117.8 . .
C5 C4 H4A 117.8 . .
C4 C5 C6 119.9(5) . .
C4 C5 H5A 120.0 . .
C6 C5 H5A 120.0 . .
C5 C6 C5 116.4(6) . 21
C5 C6 C7 121.8(3) . .
C5 C6 C7 121.8(3) 21 .
N2 C7 N2 121.0(6) 3 .
N2 C7 C6 119.5(3) 3 .
N2 C7 C6 119.5(3) . .
C4 N1 C4 114.9(6) . 21
C4 N1 Co1 122.5(3) . .
C4 N1 Co1 122.5(3) 21 .
C7 N2 C7 119.0(6) 2 .
Co1 O1 Co1 120.0 2_655 3_665
Co1 O1 Co1 120.0 2_655 .
Co1 O1 Co1 120.0 3_665 .
C1 O2 Co1 134.7(2) . .

loop_
_geom_bond_atom_site_label_1
_geom_bond_atom_site_label_2
_geom_bond_distance
_geom_bond_site_symmetry_2
Co1 O1 2.0243(7) .
Co1 O2 2.065(2) 21
Co1 O2 2.065(2) 12
Co1 O2 2.065(2) .
Co1 O2 2.065(2) 16_556
Co1 N1 2.156(5) .
C1 O2 1.242(3) 19_665
C1 O2 1.242(3) .
C1 C2 1.504(6) .
C2 C3B 1.39(2) .
C2 C3B 1.39(2) 19_665
C2 C3A 1.42(2) .
C2 C3A 1.42(2) 19_665
C3A C3B 0.70(3) .
C3A C3B 1.400(9) 7
C3A N3A 1.40(3) .
C3A C3A 1.55(4) 7
N3A C3B 1.73(3) .
N3A H3A 0.8600 .
N3A H3B 0.8600 .
C3B C3A 1.400(9) 7
C3B C3B 1.57(4) 7
C4 N1 1.330(6) .
C4 C5 1.371(8) .
C4 H4A 0.9300 .
C5 C6 1.373(6) .
C5 H5A 0.9300 .
C6 C5 1.373(6) 21
C6 C7 1.488(9) .
C7 N2 1.375(4) 3
C7 N2 1.375(4) .
N1 C4 1.330(6) 21
N2 C7 1.375(4) 2
O1 Co1 2.0243(7) 2_655
O1 Co1 2.0243(7) 3_665
